data_7000613
loop_
_publ_author_name
'Cushion, Michael'
'Ebrahimpour, Parisa'
'Haddow, Mairi F.'
'Hallett, Andrew J.'
'Mansell, Stephen M.'
'Orpen, A. Guy'
'Wass, Duncan F.'

_publ_section_title
;
 Copper(i) complexes of
 cis,cis-1,3,5-tris(mesitylideneamino)cyclohexane ligands: synthesis,
 structure and substrate selectivity
;
_journal_issue 9
_journal_name_full 'Dalton Transactions'
_journal_page_first 1632
_journal_page_last 1635
_journal_paper_doi 10.1039/b818827k
_journal_year 2009
_chemical_formula_moiety 'C38 H48 Cu N4, F6 P, C H2 Cl2'
_chemical_formula_sum 'C39 H50 Cl2 Cu F6 N4 P'
_chemical_formula_weight 854.24
_chemical_name_systematic
;
?
;
_space_group_IT_number 14
_symmetry_cell_setting monoclinic
_symmetry_space_group_name_Hall '-P 2yn'
_symmetry_space_group_name_H-M 'P 1 21/n 1'
_atom_sites_solution_hydrogens geom
_atom_sites_solution_primary direct
_atom_sites_solution_secondary difmap
_audit_creation_method SHELXL-97
_cell_angle_alpha 90.00
_cell_angle_beta 100.48(3)
_cell_angle_gamma 90.00
_cell_formula_units_Z 4
_cell_length_a 13.291(5)
_cell_length_b 15.751(5)
_cell_length_c 19.409(7)
_cell_measurement_reflns_used 5758
_cell_measurement_temperature 100(2)
_cell_measurement_theta_max 26.1675
_cell_measurement_theta_min 2.134
_cell_volume 3995(2)
_computing_cell_refinement 'BRUKER SAINT'
_computing_data_collection 'BRUKER SMART'
_computing_data_reduction 'BRUKER SAINT'
_computing_molecular_graphics SHELXTL
_computing_publication_material SHELXTL
_computing_structure_refinement 'SHELXL-97 (Sheldrick, 1997)'
_computing_structure_solution 'SHELXS-97 (Sheldrick, 1990)'
_diffrn_ambient_temperature 100(2)
_diffrn_measured_fraction_theta_full 0.998
_diffrn_measured_fraction_theta_max 0.998
_diffrn_measurement_device_type 'CCD area detector'
_diffrn_measurement_method 'omega scans'
_diffrn_radiation_monochromator graphite
_diffrn_radiation_source 'fine-focus sealed tube'
_diffrn_radiation_type MoK\a
_diffrn_radiation_wavelength 0.71073
_diffrn_reflns_av_R_equivalents 0.0556
_diffrn_reflns_av_sigmaI/netI 0.0658
_diffrn_reflns_limit_h_max 15
_diffrn_reflns_limit_h_min -17
_diffrn_reflns_limit_k_max 20
_diffrn_reflns_limit_k_min -19
_diffrn_reflns_limit_l_max 25
_diffrn_reflns_limit_l_min -25
_diffrn_reflns_number 31472
_diffrn_reflns_theta_full 27.48
_diffrn_reflns_theta_max 27.48
_diffrn_reflns_theta_min 2.02
_exptl_absorpt_coefficient_mu 0.782
_exptl_absorpt_correction_T_max 0.93
_exptl_absorpt_correction_T_min 0.63623
_exptl_absorpt_correction_type multi-scan
_exptl_absorpt_process_details SADABS
_exptl_crystal_colour 'Pale yellow'
_exptl_crystal_density_diffrn 1.420
_exptl_crystal_density_method 'not measured'
_exptl_crystal_description Prism
_exptl_crystal_F_000 1776
_exptl_crystal_size_max 0.20
_exptl_crystal_size_mid 0.15
_exptl_crystal_size_min 0.10
_refine_diff_density_max 1.429
_refine_diff_density_min -0.743
_refine_diff_density_rms 0.087
_refine_ls_extinction_method none
_refine_ls_goodness_of_fit_ref 1.083
_refine_ls_hydrogen_treatment constr
_refine_ls_matrix_type full
_refine_ls_number_parameters 488
_refine_ls_number_reflns 9150
_refine_ls_number_restraints 0
_refine_ls_restrained_S_all 1.083
_refine_ls_R_factor_all 0.0802
_refine_ls_R_factor_gt 0.0627
_refine_ls_shift/su_max 0.001
_refine_ls_shift/su_mean 0.000
_refine_ls_structure_factor_coef Fsqd
_refine_ls_weighting_details 'calc w=1/[\s^2^(Fo^2^)+(0.0659P)^2^+5.4671P] where P=(Fo^2^+2Fc^2^)/3'
_refine_ls_weighting_scheme calc
_refine_ls_wR_factor_gt 0.1521
_refine_ls_wR_factor_ref 0.1615
_reflns_number_gt 7286
_reflns_number_total 9150
_reflns_threshold_expression >2sigma(I)
_cod_data_source_file b818827k.txt
_cod_data_source_block 1
_cod_depositor_comments
;
The following automatic conversions were performed:
'_symmetry_cell_setting' value 'Monoclinic' changed to 'monoclinic'
according to '/home/saulius/struct/CIF-dictionaries/cif_core.dic'
dictionary named 'cif_core.dic' version 2.4.1 from 2010-06-29.

Automatic conversion script
Id: cif_fix_enum 1527 2010-12-29 10:47:43Z saulius 
;
_cod_original_cell_volume 3996(2)
_cod_original_sg_symbol_H-M 'P 21/n'
_cod_database_code 7000613

loop_
_symmetry_equiv_pos_as_xyz
'x, y, z'
'-x+1/2, y+1/2, -z+1/2'
'-x, -y, -z'
'x-1/2, -y-1/2, z-1/2'

loop_
_atom_site_label
_atom_site_type_symbol
_atom_site_fract_x
_atom_site_fract_y
_atom_site_fract_z
_atom_site_U_iso_or_equiv
_atom_site_adp_type
_atom_site_occupancy
_atom_site_symmetry_multiplicity
_atom_site_calc_flag
_atom_site_refinement_flags
_atom_site_disorder_assembly
_atom_site_disorder_group
Cu1 Cu 0.48720(3) 0.71857(2) 0.16806(2) 0.02033(12) Uani 1 1 d . . .
N1 N 0.4810(2) 0.60045(17) 0.12228(14) 0.0193(5) Uani 1 1 d . . .
N2 N 0.6216(2) 0.69600(17) 0.23726(14) 0.0216(6) Uani 1 1 d . . .
N3 N 0.5605(2) 0.77441(17) 0.09472(14) 0.0218(6) Uani 1 1 d . . .
N4 N 0.3697(2) 0.76265(16) 0.20121(15) 0.0225(6) Uani 1 1 d . . .
C1 C 0.5803(2) 0.5747(2) 0.10503(17) 0.0209(6) Uani 1 1 d . . .
H1 H 0.5722 0.5169 0.0834 0.025 Uiso 1 1 calc R . .
C2 C 0.6617(3) 0.5697(2) 0.17177(18) 0.0233(7) Uani 1 1 d . . .
H2A H 0.7210 0.5375 0.1611 0.028 Uiso 1 1 calc R . .
H2B H 0.6332 0.5371 0.2074 0.028 Uiso 1 1 calc R . .
C3 C 0.7000(3) 0.6556(2) 0.20370(17) 0.0237(7) Uani 1 1 d . . .
H3 H 0.7624 0.6456 0.2402 0.028 Uiso 1 1 calc R . .
C4 C 0.7287(3) 0.7146(2) 0.14753(18) 0.0252(7) Uani 1 1 d . . .
H4A H 0.7425 0.7719 0.1682 0.030 Uiso 1 1 calc R . .
H4B H 0.7930 0.6938 0.1346 0.030 Uiso 1 1 calc R . .
C5 C 0.6478(3) 0.7227(2) 0.08061(17) 0.0234(7) Uani 1 1 d . . .
H5 H 0.6795 0.7528 0.0445 0.028 Uiso 1 1 calc R . .
C6 C 0.6121(3) 0.6360(2) 0.05194(17) 0.0230(7) Uani 1 1 d . . .
H6A H 0.6679 0.6094 0.0320 0.028 Uiso 1 1 calc R . .
H6B H 0.5532 0.6439 0.0131 0.028 Uiso 1 1 calc R . .
C7 C 0.4051(3) 0.5522(2) 0.10123(16) 0.0213(7) Uani 1 1 d . . .
H7 H 0.4156 0.5025 0.0757 0.026 Uiso 1 1 calc R . .
C8 C 0.3004(2) 0.57001(19) 0.11465(17) 0.0210(6) Uani 1 1 d . . .
C9 C 0.2229(3) 0.5891(2) 0.05733(17) 0.0227(7) Uani 1 1 d . . .
C10 C 0.1250(3) 0.6057(2) 0.06921(19) 0.0273(7) Uani 1 1 d . . .
H10 H 0.0729 0.6202 0.0307 0.033 Uiso 1 1 calc R . .
C11 C 0.1010(3) 0.6017(2) 0.13606(19) 0.0267(7) Uani 1 1 d . . .
C12 C 0.1785(3) 0.5805(2) 0.19172(18) 0.0256(7) Uani 1 1 d . . .
H12 H 0.1627 0.5757 0.2374 0.031 Uiso 1 1 calc R . .
C13 C 0.2780(3) 0.5660(2) 0.18233(17) 0.0223(7) Uani 1 1 d . . .
C14 C 0.2453(3) 0.5918(2) -0.01633(18) 0.0307(8) Uani 1 1 d . . .
H14A H 0.1856 0.6144 -0.0483 0.046 Uiso 1 1 calc R . .
H14B H 0.2601 0.5344 -0.0310 0.046 Uiso 1 1 calc R . .
H14C H 0.3045 0.6285 -0.0174 0.046 Uiso 1 1 calc R . .
C15 C -0.0070(3) 0.6182(3) 0.1465(2) 0.0336(8) Uani 1 1 d . . .
H15A H -0.0509 0.5707 0.1273 0.050 Uiso 1 1 calc R . .
H15B H -0.0323 0.6707 0.1222 0.050 Uiso 1 1 calc R . .
H15C H -0.0080 0.6240 0.1966 0.050 Uiso 1 1 calc R . .
C16 C 0.3608(3) 0.5459(2) 0.24486(18) 0.0275(7) Uani 1 1 d . . .
H16A H 0.3942 0.5986 0.2636 0.041 Uiso 1 1 calc R . .
H16B H 0.4117 0.5081 0.2302 0.041 Uiso 1 1 calc R . .
H16C H 0.3302 0.5179 0.2811 0.041 Uiso 1 1 calc R . .
C17 C 0.6435(3) 0.7109(2) 0.30289(18) 0.0260(7) Uani 1 1 d . . .
H17 H 0.7091 0.6950 0.3276 0.031 Uiso 1 1 calc R . .
C18 C 0.5706(3) 0.7522(2) 0.34246(17) 0.0238(7) Uani 1 1 d . . .
C19 C 0.5316(3) 0.7037(2) 0.39210(18) 0.0259(7) Uani 1 1 d . . .
C20 C 0.4607(3) 0.7405(2) 0.42774(19) 0.0285(8) Uani 1 1 d . . .
H20 H 0.4346 0.7079 0.4618 0.034 Uiso 1 1 calc R . .
C21 C 0.4271(3) 0.8234(2) 0.41495(19) 0.0289(8) Uani 1 1 d . . .
C22 C 0.4697(3) 0.8710(2) 0.36622(18) 0.0290(8) Uani 1 1 d . . .
H22 H 0.4495 0.9285 0.3581 0.035 Uiso 1 1 calc R . .
C23 C 0.5406(3) 0.8366(2) 0.32935(17) 0.0244(7) Uani 1 1 d . . .
C24 C 0.5632(3) 0.6125(2) 0.4052(2) 0.0329(8) Uani 1 1 d . . .
H24A H 0.5328 0.5900 0.4437 0.049 Uiso 1 1 calc R . .
H24B H 0.6380 0.6091 0.4176 0.049 Uiso 1 1 calc R . .
H24C H 0.5395 0.5791 0.3627 0.049 Uiso 1 1 calc R . .
C25 C 0.3480(3) 0.8608(3) 0.4524(2) 0.0387(9) Uani 1 1 d . . .
H25A H 0.3111 0.8150 0.4713 0.058 Uiso 1 1 calc R . .
H25B H 0.2996 0.8949 0.4195 0.058 Uiso 1 1 calc R . .
H25C H 0.3817 0.8970 0.4909 0.058 Uiso 1 1 calc R . .
C26 C 0.5841(3) 0.8904(2) 0.2780(2) 0.0335(8) Uani 1 1 d . . .
H26A H 0.5553 0.8723 0.2301 0.050 Uiso 1 1 calc R . .
H26B H 0.6587 0.8840 0.2862 0.050 Uiso 1 1 calc R . .
H26C H 0.5667 0.9501 0.2841 0.050 Uiso 1 1 calc R . .
C27 C 0.5496(3) 0.8463(2) 0.06448(18) 0.0266(7) Uani 1 1 d . . .
H27 H 0.5948 0.8605 0.0336 0.032 Uiso 1 1 calc R . .
C28 C 0.4705(3) 0.9095(2) 0.07448(18) 0.0262(7) Uani 1 1 d . . .
C29 C 0.5055(3) 0.9893(2) 0.10002(19) 0.0293(8) Uani 1 1 d . . .
C30 C 0.4350(3) 1.0512(2) 0.1087(2) 0.0307(8) Uani 1 1 d . . .
H30 H 0.4587 1.1049 0.1272 0.037 Uiso 1 1 calc R . .
C31 C 0.3307(3) 1.0368(2) 0.09100(19) 0.0311(8) Uani 1 1 d . . .
C32 C 0.2969(3) 0.9577(2) 0.06524(18) 0.0297(8) Uani 1 1 d . . .
H32 H 0.2255 0.9474 0.0534 0.036 Uiso 1 1 calc R . .
C33 C 0.3646(3) 0.8927(2) 0.05620(18) 0.0291(8) Uani 1 1 d . . .
C34 C 0.6188(3) 1.0080(2) 0.1174(2) 0.0382(9) Uani 1 1 d . . .
H34A H 0.6293 1.0658 0.1361 0.057 Uiso 1 1 calc R . .
H34B H 0.6485 1.0030 0.0749 0.057 Uiso 1 1 calc R . .
H34C H 0.6520 0.9674 0.1525 0.057 Uiso 1 1 calc R . .
C35 C 0.2565(4) 1.1072(2) 0.0989(2) 0.0380(9) Uani 1 1 d . . .
H35A H 0.2694 1.1274 0.1475 0.057 Uiso 1 1 calc R . .
H35B H 0.1863 1.0857 0.0869 0.057 Uiso 1 1 calc R . .
H35C H 0.2656 1.1541 0.0675 0.057 Uiso 1 1 calc R . .
C36 C 0.3240(3) 0.8092(2) 0.0251(2) 0.0349(9) Uani 1 1 d . . .
H36A H 0.2493 0.8122 0.0120 0.052 Uiso 1 1 calc R . .
H36B H 0.3427 0.7639 0.0598 0.052 Uiso 1 1 calc R . .
H36C H 0.3536 0.7970 -0.0165 0.052 Uiso 1 1 calc R . .
C37 C 0.3069(3) 0.7829(2) 0.22962(19) 0.0305(8) Uani 1 1 d . . .
C38 C 0.2251(3) 0.8067(3) 0.2664(2) 0.0446(10) Uani 1 1 d . . .
H38A H 0.1597 0.7859 0.2404 0.067 Uiso 1 1 calc R . .
H38B H 0.2226 0.8687 0.2703 0.067 Uiso 1 1 calc R . .
H38C H 0.2380 0.7816 0.3134 0.067 Uiso 1 1 calc R . .
C39 C 0.9563(4) 0.8755(3) 0.1429(2) 0.0452(10) Uani 1 1 d . . .
H39A H 0.9692 0.9240 0.1758 0.054 Uiso 1 1 calc R . .
H39B H 0.9416 0.8250 0.1698 0.054 Uiso 1 1 calc R . .
Cl1 Cl 0.84929(9) 0.89803(8) 0.07815(6) 0.0500(3) Uani 1 1 d . . .
Cl2 Cl 1.06440(11) 0.85656(14) 0.10785(8) 0.0819(5) Uani 1 1 d . . .
P1 P 0.95801(7) 0.80464(6) 0.33790(5) 0.0253(2) Uani 1 1 d . . .
F1 F 0.9299(2) 0.86338(15) 0.39837(12) 0.0424(6) Uani 1 1 d . . .
F2 F 0.8565(2) 0.83468(18) 0.28632(13) 0.0511(7) Uani 1 1 d . . .
F3 F 0.8981(2) 0.72727(15) 0.36424(14) 0.0482(6) Uani 1 1 d . . .
F4 F 1.0605(2) 0.77461(16) 0.38890(14) 0.0487(6) Uani 1 1 d . . .
F5 F 0.9875(2) 0.74588(16) 0.27738(13) 0.0479(6) Uani 1 1 d . . .
F6 F 1.0192(2) 0.88129(15) 0.31143(14) 0.0474(6) Uani 1 1 d . . .

loop_
_atom_site_aniso_label
_atom_site_aniso_U_11
_atom_site_aniso_U_22
_atom_site_aniso_U_33
_atom_site_aniso_U_23
_atom_site_aniso_U_13
_atom_site_aniso_U_12
Cu1 0.0148(2) 0.0189(2) 0.0282(2) -0.00314(15) 0.00639(14) 0.00151(15)
N1 0.0132(13) 0.0196(13) 0.0251(13) -0.0009(10) 0.0039(10) 0.0033(10)
N2 0.0189(14) 0.0209(13) 0.0254(14) -0.0002(10) 0.0051(11) -0.0009(11)
N3 0.0206(14) 0.0192(13) 0.0262(14) -0.0016(11) 0.0055(11) 0.0023(11)
N4 0.0205(14) 0.0157(13) 0.0350(15) -0.0054(11) 0.0147(12) 0.0020(11)
C1 0.0171(16) 0.0165(14) 0.0298(17) -0.0024(12) 0.0061(12) 0.0046(12)
C2 0.0174(16) 0.0219(16) 0.0310(17) 0.0017(13) 0.0055(13) 0.0056(13)
C3 0.0155(16) 0.0269(17) 0.0279(16) 0.0022(13) 0.0018(12) 0.0031(13)
C4 0.0172(16) 0.0240(16) 0.0360(18) -0.0020(14) 0.0093(13) -0.0006(14)
C5 0.0198(16) 0.0228(16) 0.0294(17) 0.0009(13) 0.0097(13) 0.0035(13)
C6 0.0193(16) 0.0248(16) 0.0266(16) -0.0018(13) 0.0090(13) 0.0037(13)
C7 0.0204(17) 0.0198(15) 0.0233(15) -0.0018(12) 0.0030(12) 0.0044(13)
C8 0.0161(16) 0.0157(14) 0.0308(17) -0.0048(12) 0.0037(12) 0.0002(12)
C9 0.0209(17) 0.0170(15) 0.0298(17) -0.0034(12) 0.0032(13) 0.0017(13)
C10 0.0178(17) 0.0269(17) 0.0350(18) -0.0020(14) -0.0012(13) 0.0050(14)
C11 0.0199(17) 0.0197(16) 0.0404(19) -0.0095(14) 0.0051(14) 0.0020(13)
C12 0.0250(18) 0.0237(16) 0.0301(17) -0.0056(13) 0.0107(14) 0.0008(14)
C13 0.0202(16) 0.0184(15) 0.0274(16) -0.0024(12) 0.0020(13) -0.0017(13)
C14 0.0274(19) 0.0343(19) 0.0297(18) -0.0022(15) 0.0032(14) 0.0043(16)
C15 0.0232(19) 0.034(2) 0.045(2) -0.0100(16) 0.0079(15) 0.0036(15)
C16 0.0233(18) 0.0302(18) 0.0284(17) -0.0002(14) 0.0032(14) 0.0035(15)
C17 0.0192(16) 0.0259(17) 0.0328(18) -0.0002(14) 0.0042(13) 0.0009(14)
C18 0.0186(16) 0.0268(16) 0.0241(16) -0.0021(13) -0.0013(12) -0.0022(13)
C19 0.0207(17) 0.0285(18) 0.0273(17) -0.0011(13) 0.0013(13) -0.0012(14)
C20 0.0221(18) 0.0339(19) 0.0296(18) 0.0004(14) 0.0048(14) -0.0056(15)
C21 0.0215(18) 0.0317(18) 0.0336(18) -0.0062(15) 0.0051(14) -0.0012(15)
C22 0.031(2) 0.0241(17) 0.0321(18) -0.0039(14) 0.0049(15) 0.0028(15)
C23 0.0204(17) 0.0250(16) 0.0273(16) -0.0022(13) 0.0032(13) -0.0028(13)
C24 0.034(2) 0.0294(19) 0.0346(19) 0.0005(15) 0.0031(15) 0.0013(16)
C25 0.034(2) 0.047(2) 0.038(2) -0.0051(18) 0.0132(17) 0.0066(19)
C26 0.041(2) 0.0233(17) 0.037(2) -0.0005(15) 0.0108(17) -0.0032(16)
C27 0.0248(18) 0.0276(17) 0.0295(17) 0.0026(14) 0.0106(14) 0.0031(14)
C28 0.0315(19) 0.0212(16) 0.0281(17) 0.0068(13) 0.0115(14) 0.0071(14)
C29 0.032(2) 0.0249(17) 0.0347(19) 0.0064(14) 0.0153(15) 0.0025(15)
C30 0.038(2) 0.0188(16) 0.038(2) 0.0027(14) 0.0143(16) 0.0012(15)
C31 0.040(2) 0.0267(18) 0.0290(18) 0.0097(14) 0.0133(15) 0.0116(16)
C32 0.0290(19) 0.0306(18) 0.0302(18) 0.0073(14) 0.0074(14) 0.0082(15)
C33 0.032(2) 0.0281(18) 0.0279(17) 0.0073(14) 0.0065(14) 0.0075(15)
C34 0.036(2) 0.0259(19) 0.056(3) 0.0050(17) 0.0153(18) -0.0027(17)
C35 0.047(3) 0.0290(19) 0.042(2) 0.0068(16) 0.0190(18) 0.0126(18)
C36 0.031(2) 0.0331(19) 0.038(2) -0.0033(16) -0.0002(16) 0.0051(16)
C37 0.0270(19) 0.0266(17) 0.0370(19) -0.0013(15) 0.0035(15) 0.0013(15)
C38 0.028(2) 0.057(3) 0.052(3) -0.006(2) 0.0149(18) 0.008(2)
C39 0.046(3) 0.042(2) 0.045(2) 0.0046(19) 0.0023(19) -0.008(2)
Cl1 0.0424(6) 0.0479(6) 0.0572(7) 0.0023(5) 0.0021(5) -0.0078(5)
Cl2 0.0449(8) 0.1430(16) 0.0593(8) 0.0176(9) 0.0132(6) -0.0005(9)
P1 0.0274(5) 0.0211(4) 0.0290(4) -0.0039(3) 0.0094(4) -0.0025(4)
F1 0.0546(16) 0.0369(12) 0.0394(13) -0.0093(10) 0.0181(11) 0.0078(11)
F2 0.0395(15) 0.0582(16) 0.0504(15) 0.0002(12) -0.0057(11) 0.0060(12)
F3 0.0441(15) 0.0395(13) 0.0655(16) 0.0028(12) 0.0214(12) -0.0134(12)
F4 0.0399(14) 0.0451(14) 0.0569(15) -0.0063(12) -0.0026(12) 0.0096(12)
F5 0.0669(19) 0.0374(13) 0.0440(14) -0.0154(11) 0.0224(12) -0.0016(12)
F6 0.0530(16) 0.0358(13) 0.0589(15) -0.0030(11) 0.0251(12) -0.0158(12)

loop_
_atom_type_symbol
_atom_type_description
_atom_type_scat_dispersion_real
_atom_type_scat_dispersion_imag
_atom_type_scat_source
C C 0.0033 0.0016 'International Tables Vol C Tables 4.2.6.8 and 6.1.1.4'
H H 0.0000 0.0000 'International Tables Vol C Tables 4.2.6.8 and 6.1.1.4'
N N 0.0061 0.0033 'International Tables Vol C Tables 4.2.6.8 and 6.1.1.4'
F F 0.0171 0.0103 'International Tables Vol C Tables 4.2.6.8 and 6.1.1.4'
P P 0.1023 0.0942 'International Tables Vol C Tables 4.2.6.8 and 6.1.1.4'
Cu Cu 0.3201 1.2651 'International Tables Vol C Tables 4.2.6.8 and 6.1.1.4'
Cl Cl 0.1484 0.1585 'International Tables Vol C Tables 4.2.6.8 and 6.1.1.4'

loop_
_geom_angle_atom_site_label_1
_geom_angle_atom_site_label_2
_geom_angle_atom_site_label_3
_geom_angle
_geom_angle_site_symmetry_1
_geom_angle_site_symmetry_3
_geom_angle_publ_flag
N4 Cu1 N1 119.98(11) . . ?
N4 Cu1 N2 120.29(12) . . ?
N1 Cu1 N2 95.01(11) . . ?
N4 Cu1 N3 126.22(12) . . ?
N1 Cu1 N3 94.27(11) . . ?
N2 Cu1 N3 93.51(11) . . ?
C7 N1 C1 117.0(3) . . ?
C7 N1 Cu1 130.3(2) . . ?
C1 N1 Cu1 112.30(19) . . ?
C17 N2 C3 118.1(3) . . ?
C17 N2 Cu1 129.2(2) . . ?
C3 N2 Cu1 112.7(2) . . ?
C27 N3 C5 115.5(3) . . ?
C27 N3 Cu1 132.1(2) . . ?
C5 N3 Cu1 112.1(2) . . ?
C37 N4 Cu1 169.9(3) . . ?
N1 C1 C6 110.3(3) . . ?
N1 C1 C2 110.2(3) . . ?
C6 C1 C2 111.3(3) . . ?
N1 C1 H1 108.3 . . ?
C6 C1 H1 108.3 . . ?
C2 C1 H1 108.3 . . ?
C1 C2 C3 115.3(3) . . ?
C1 C2 H2A 108.4 . . ?
C3 C2 H2A 108.4 . . ?
C1 C2 H2B 108.4 . . ?
C3 C2 H2B 108.4 . . ?
H2A C2 H2B 107.5 . . ?
N2 C3 C4 109.9(3) . . ?
N2 C3 C2 110.5(3) . . ?
C4 C3 C2 110.8(3) . . ?
N2 C3 H3 108.6 . . ?
C4 C3 H3 108.6 . . ?
C2 C3 H3 108.6 . . ?
C5 C4 C3 115.2(3) . . ?
C5 C4 H4A 108.5 . . ?
C3 C4 H4A 108.5 . . ?
C5 C4 H4B 108.5 . . ?
C3 C4 H4B 108.5 . . ?
H4A C4 H4B 107.5 . . ?
N3 C5 C6 111.0(3) . . ?
N3 C5 C4 109.9(3) . . ?
C6 C5 C4 111.1(3) . . ?
N3 C5 H5 108.2 . . ?
C6 C5 H5 108.2 . . ?
C4 C5 H5 108.2 . . ?
C5 C6 C1 115.4(3) . . ?
C5 C6 H6A 108.4 . . ?
C1 C6 H6A 108.4 . . ?
C5 C6 H6B 108.4 . . ?
C1 C6 H6B 108.4 . . ?
H6A C6 H6B 107.5 . . ?
N1 C7 C8 123.0(3) . . ?
N1 C7 H7 118.5 . . ?
C8 C7 H7 118.5 . . ?
C13 C8 C9 120.2(3) . . ?
C13 C8 C7 121.4(3) . . ?
C9 C8 C7 118.4(3) . . ?
C10 C9 C8 118.9(3) . . ?
C10 C9 C14 120.2(3) . . ?
C8 C9 C14 120.9(3) . . ?
C9 C10 C11 121.8(3) . . ?
C9 C10 H10 119.1 . . ?
C11 C10 H10 119.1 . . ?
C12 C11 C10 118.1(3) . . ?
C12 C11 C15 121.7(3) . . ?
C10 C11 C15 120.1(3) . . ?
C13 C12 C11 121.8(3) . . ?
C13 C12 H12 119.1 . . ?
C11 C12 H12 119.1 . . ?
C12 C13 C8 119.1(3) . . ?
C12 C13 C16 120.0(3) . . ?
C8 C13 C16 120.9(3) . . ?
C9 C14 H14A 109.5 . . ?
C9 C14 H14B 109.5 . . ?
H14A C14 H14B 109.5 . . ?
C9 C14 H14C 109.5 . . ?
H14A C14 H14C 109.5 . . ?
H14B C14 H14C 109.5 . . ?
C11 C15 H15A 109.5 . . ?
C11 C15 H15B 109.5 . . ?
H15A C15 H15B 109.5 . . ?
C11 C15 H15C 109.5 . . ?
H15A C15 H15C 109.5 . . ?
H15B C15 H15C 109.5 . . ?
C13 C16 H16A 109.5 . . ?
C13 C16 H16B 109.5 . . ?
H16A C16 H16B 109.5 . . ?
C13 C16 H16C 109.5 . . ?
H16A C16 H16C 109.5 . . ?
H16B C16 H16C 109.5 . . ?
N2 C17 C18 122.9(3) . . ?
N2 C17 H17 118.6 . . ?
C18 C17 H17 118.6 . . ?
C23 C18 C19 121.0(3) . . ?
C23 C18 C17 120.7(3) . . ?
C19 C18 C17 118.2(3) . . ?
C20 C19 C18 118.9(3) . . ?
C20 C19 C24 120.4(3) . . ?
C18 C19 C24 120.7(3) . . ?
C21 C20 C19 121.8(3) . . ?
C21 C20 H20 119.1 . . ?
C19 C20 H20 119.1 . . ?
C20 C21 C22 117.8(3) . . ?
C20 C21 C25 120.9(4) . . ?
C22 C21 C25 121.3(3) . . ?
C23 C22 C21 122.2(3) . . ?
C23 C22 H22 118.9 . . ?
C21 C22 H22 118.9 . . ?
C22 C23 C18 118.2(3) . . ?
C22 C23 C26 120.0(3) . . ?
C18 C23 C26 121.8(3) . . ?
C19 C24 H24A 109.5 . . ?
C19 C24 H24B 109.5 . . ?
H24A C24 H24B 109.5 . . ?
C19 C24 H24C 109.5 . . ?
H24A C24 H24C 109.5 . . ?
H24B C24 H24C 109.5 . . ?
C21 C25 H25A 109.5 . . ?
C21 C25 H25B 109.5 . . ?
H25A C25 H25B 109.5 . . ?
C21 C25 H25C 109.5 . . ?
H25A C25 H25C 109.5 . . ?
H25B C25 H25C 109.5 . . ?
C23 C26 H26A 109.5 . . ?
C23 C26 H26B 109.5 . . ?
H26A C26 H26B 109.5 . . ?
C23 C26 H26C 109.5 . . ?
H26A C26 H26C 109.5 . . ?
H26B C26 H26C 109.5 . . ?
N3 C27 C28 124.1(3) . . ?
N3 C27 H27 118.0 . . ?
C28 C27 H27 118.0 . . ?
C29 C28 C33 120.6(3) . . ?
C29 C28 C27 116.8(3) . . ?
C33 C28 C27 122.6(3) . . ?
C30 C29 C28 119.1(4) . . ?
C30 C29 C34 120.4(3) . . ?
C28 C29 C34 120.5(3) . . ?
C29 C30 C31 121.6(3) . . ?
C29 C30 H30 119.2 . . ?
C31 C30 H30 119.2 . . ?
C30 C31 C32 118.7(3) . . ?
C30 C31 C35 119.8(4) . . ?
C32 C31 C35 121.5(4) . . ?
C31 C32 C33 122.1(4) . . ?
C31 C32 H32 119.0 . . ?
C33 C32 H32 119.0 . . ?
C32 C33 C28 117.9(3) . . ?
C32 C33 C36 120.0(3) . . ?
C28 C33 C36 122.1(3) . . ?
C29 C34 H34A 109.5 . . ?
C29 C34 H34B 109.5 . . ?
H34A C34 H34B 109.5 . . ?
C29 C34 H34C 109.5 . . ?
H34A C34 H34C 109.5 . . ?
H34B C34 H34C 109.5 . . ?
C31 C35 H35A 109.5 . . ?
C31 C35 H35B 109.5 . . ?
H35A C35 H35B 109.5 . . ?
C31 C35 H35C 109.5 . . ?
H35A C35 H35C 109.5 . . ?
H35B C35 H35C 109.5 . . ?
C33 C36 H36A 109.5 . . ?
C33 C36 H36B 109.5 . . ?
H36A C36 H36B 109.5 . . ?
C33 C36 H36C 109.5 . . ?
H36A C36 H36C 109.5 . . ?
H36B C36 H36C 109.5 . . ?
N4 C37 C38 178.5(4) . . ?
C37 C38 H38A 109.5 . . ?
C37 C38 H38B 109.5 . . ?
H38A C38 H38B 109.5 . . ?
C37 C38 H38C 109.5 . . ?
H38A C38 H38C 109.5 . . ?
H38B C38 H38C 109.5 . . ?
Cl2 C39 Cl1 112.2(3) . . ?
Cl2 C39 H39A 109.2 . . ?
Cl1 C39 H39A 109.2 . . ?
Cl2 C39 H39B 109.2 . . ?
Cl1 C39 H39B 109.2 . . ?
H39A C39 H39B 107.9 . . ?
F3 P1 F1 90.57(14) . . ?
F3 P1 F6 179.24(16) . . ?
F1 P1 F6 89.97(14) . . ?
F3 P1 F2 90.74(16) . . ?
F1 P1 F2 90.28(15) . . ?
F6 P1 F2 89.79(15) . . ?
F3 P1 F5 89.81(14) . . ?
F1 P1 F5 179.39(16) . . ?
F6 P1 F5 89.65(14) . . ?
F2 P1 F5 90.18(15) . . ?
F3 P1 F4 89.67(15) . . ?
F1 P1 F4 90.18(14) . . ?
F6 P1 F4 89.79(15) . . ?
F2 P1 F4 179.37(16) . . ?
F5 P1 F4 89.35(15) . . ?

loop_
_geom_bond_atom_site_label_1
_geom_bond_atom_site_label_2
_geom_bond_distance
_geom_bond_site_symmetry_2
_geom_bond_publ_flag
Cu1 N4 1.923(3) . ?
Cu1 N1 2.057(3) . ?
Cu1 N2 2.061(3) . ?
Cu1 N3 2.062(3) . ?
N1 C7 1.270(4) . ?
N1 C1 1.476(4) . ?
N2 C17 1.276(4) . ?
N2 C3 1.471(4) . ?
N3 C27 1.272(4) . ?
N3 C5 1.483(4) . ?
N4 C37 1.127(5) . ?
C1 C6 1.526(5) . ?
C1 C2 1.531(4) . ?
C1 H1 1.0000 . ?
C2 C3 1.536(5) . ?
C2 H2A 0.9900 . ?
C2 H2B 0.9900 . ?
C3 C4 1.533(5) . ?
C3 H3 1.0000 . ?
C4 C5 1.533(5) . ?
C4 H4A 0.9900 . ?
C4 H4B 0.9900 . ?
C5 C6 1.519(5) . ?
C5 H5 1.0000 . ?
C6 H6A 0.9900 . ?
C6 H6B 0.9900 . ?
C7 C8 1.487(5) . ?
C7 H7 0.9500 . ?
C8 C13 1.400(5) . ?
C8 C9 1.404(5) . ?
C9 C10 1.387(5) . ?
C9 C14 1.513(5) . ?
C10 C11 1.393(5) . ?
C10 H10 0.9500 . ?
C11 C12 1.391(5) . ?
C11 C15 1.508(5) . ?
C12 C13 1.387(5) . ?
C12 H12 0.9500 . ?
C13 C16 1.516(5) . ?
C14 H14A 0.9800 . ?
C14 H14B 0.9800 . ?
C14 H14C 0.9800 . ?
C15 H15A 0.9800 . ?
C15 H15B 0.9800 . ?
C15 H15C 0.9800 . ?
C16 H16A 0.9800 . ?
C16 H16B 0.9800 . ?
C16 H16C 0.9800 . ?
C17 C18 1.491(5) . ?
C17 H17 0.9500 . ?
C18 C23 1.399(5) . ?
C18 C19 1.400(5) . ?
C19 C20 1.393(5) . ?
C19 C24 1.505(5) . ?
C20 C21 1.388(5) . ?
C20 H20 0.9500 . ?
C21 C22 1.404(5) . ?
C21 C25 1.504(5) . ?
C22 C23 1.392(5) . ?
C22 H22 0.9500 . ?
C23 C26 1.502(5) . ?
C24 H24A 0.9800 . ?
C24 H24B 0.9800 . ?
C24 H24C 0.9800 . ?
C25 H25A 0.9800 . ?
C25 H25B 0.9800 . ?
C25 H25C 0.9800 . ?
C26 H26A 0.9800 . ?
C26 H26B 0.9800 . ?
C26 H26C 0.9800 . ?
C27 C28 1.485(5) . ?
C27 H27 0.9500 . ?
C28 C29 1.400(5) . ?
C28 C33 1.413(5) . ?
C29 C30 1.384(5) . ?
C29 C34 1.510(6) . ?
C30 C31 1.385(6) . ?
C30 H30 0.9500 . ?
C31 C32 1.386(5) . ?
C31 C35 1.510(5) . ?
C32 C33 1.394(5) . ?
C32 H32 0.9500 . ?
C33 C36 1.506(5) . ?
C34 H34A 0.9800 . ?
C34 H34B 0.9800 . ?
C34 H34C 0.9800 . ?
C35 H35A 0.9800 . ?
C35 H35B 0.9800 . ?
C35 H35C 0.9800 . ?
C36 H36A 0.9800 . ?
C36 H36B 0.9800 . ?
C36 H36C 0.9800 . ?
C37 C38 1.454(5) . ?
C38 H38A 0.9800 . ?
C38 H38B 0.9800 . ?
C38 H38C 0.9800 . ?
C39 Cl2 1.724(5) . ?
C39 Cl1 1.755(5) . ?
C39 H39A 0.9900 . ?
C39 H39B 0.9900 . ?
P1 F3 1.590(3) . ?
P1 F1 1.591(2) . ?
P1 F6 1.593(3) . ?
P1 F2 1.599(3) . ?
P1 F5 1.599(2) . ?
P1 F4 1.602(3) . ?

loop_
_geom_torsion_atom_site_label_1
_geom_torsion_atom_site_label_2
_geom_torsion_atom_site_label_3
_geom_torsion_atom_site_label_4
_geom_torsion
_geom_torsion_site_symmetry_1
_geom_torsion_site_symmetry_2
_geom_torsion_site_symmetry_3
_geom_torsion_site_symmetry_4
_geom_torsion_publ_flag
N4 Cu1 N1 C7 12.0(3) . . . . ?
N2 Cu1 N1 C7 141.4(3) . . . . ?
N3 Cu1 N1 C7 -124.7(3) . . . . ?
N4 Cu1 N1 C1 -175.68(19) . . . . ?
N2 Cu1 N1 C1 -46.3(2) . . . . ?
N3 Cu1 N1 C1 47.7(2) . . . . ?
N4 Cu1 N2 C17 -3.8(3) . . . . ?
N1 Cu1 N2 C17 -133.0(3) . . . . ?
N3 Cu1 N2 C17 132.4(3) . . . . ?
N4 Cu1 N2 C3 175.0(2) . . . . ?
N1 Cu1 N2 C3 45.8(2) . . . . ?
N3 Cu1 N2 C3 -48.8(2) . . . . ?
N4 Cu1 N3 C27 7.1(4) . . . . ?
N1 Cu1 N3 C27 139.6(3) . . . . ?
N2 Cu1 N3 C27 -125.1(3) . . . . ?
N4 Cu1 N3 C5 -179.3(2) . . . . ?
N1 Cu1 N3 C5 -46.7(2) . . . . ?
N2 Cu1 N3 C5 48.6(2) . . . . ?
N1 Cu1 N4 C37 90.1(17) . . . . ?
N2 Cu1 N4 C37 -26.9(17) . . . . ?
N3 Cu1 N4 C37 -147.9(16) . . . . ?
C7 N1 C1 C6 111.4(3) . . . . ?
Cu1 N1 C1 C6 -62.0(3) . . . . ?
C7 N1 C1 C2 -125.3(3) . . . . ?
Cu1 N1 C1 C2 61.3(3) . . . . ?
N1 C1 C2 C3 -73.8(4) . . . . ?
C6 C1 C2 C3 49.0(4) . . . . ?
C17 N2 C3 C4 -118.6(3) . . . . ?
Cu1 N2 C3 C4 62.4(3) . . . . ?
C17 N2 C3 C2 118.9(3) . . . . ?
Cu1 N2 C3 C2 -60.1(3) . . . . ?
C1 C2 C3 N2 73.1(4) . . . . ?
C1 C2 C3 C4 -48.9(4) . . . . ?
N2 C3 C4 C5 -72.9(4) . . . . ?
C2 C3 C4 C5 49.4(4) . . . . ?
C27 N3 C5 C6 -124.4(3) . . . . ?
Cu1 N3 C5 C6 60.8(3) . . . . ?
C27 N3 C5 C4 112.3(3) . . . . ?
Cu1 N3 C5 C4 -62.5(3) . . . . ?
C3 C4 C5 N3 73.1(4) . . . . ?
C3 C4 C5 C6 -50.2(4) . . . . ?
N3 C5 C6 C1 -72.6(4) . . . . ?
C4 C5 C6 C1 50.1(4) . . . . ?
N1 C1 C6 C5 73.1(3) . . . . ?
C2 C1 C6 C5 -49.6(4) . . . . ?
C1 N1 C7 C8 -180.0(3) . . . . ?
Cu1 N1 C7 C8 -8.0(5) . . . . ?
N1 C7 C8 C13 -68.1(4) . . . . ?
N1 C7 C8 C9 113.4(4) . . . . ?
C13 C8 C9 C10 1.5(5) . . . . ?
C7 C8 C9 C10 180.0(3) . . . . ?
C13 C8 C9 C14 -178.7(3) . . . . ?
C7 C8 C9 C14 -0.2(5) . . . . ?
C8 C9 C10 C11 -1.8(5) . . . . ?
C14 C9 C10 C11 178.4(3) . . . . ?
C9 C10 C11 C12 0.1(5) . . . . ?
C9 C10 C11 C15 -178.5(3) . . . . ?
C10 C11 C12 C13 2.0(5) . . . . ?
C15 C11 C12 C13 -179.4(3) . . . . ?
C11 C12 C13 C8 -2.3(5) . . . . ?
C11 C12 C13 C16 178.0(3) . . . . ?
C9 C8 C13 C12 0.5(5) . . . . ?
C7 C8 C13 C12 -177.9(3) . . . . ?
C9 C8 C13 C16 -179.7(3) . . . . ?
C7 C8 C13 C16 1.8(5) . . . . ?
C3 N2 C17 C18 179.5(3) . . . . ?
Cu1 N2 C17 C18 -1.8(5) . . . . ?
N2 C17 C18 C23 -66.3(5) . . . . ?
N2 C17 C18 C19 112.6(4) . . . . ?
C23 C18 C19 C20 1.1(5) . . . . ?
C17 C18 C19 C20 -177.8(3) . . . . ?
C23 C18 C19 C24 179.2(3) . . . . ?
C17 C18 C19 C24 0.3(5) . . . . ?
C18 C19 C20 C21 0.6(5) . . . . ?
C24 C19 C20 C21 -177.5(3) . . . . ?
C19 C20 C21 C22 -2.2(5) . . . . ?
C19 C20 C21 C25 178.0(3) . . . . ?
C20 C21 C22 C23 2.4(5) . . . . ?
C25 C21 C22 C23 -177.9(3) . . . . ?
C21 C22 C23 C18 -0.8(5) . . . . ?
C21 C22 C23 C26 -179.8(3) . . . . ?
C19 C18 C23 C22 -1.0(5) . . . . ?
C17 C18 C23 C22 177.9(3) . . . . ?
C19 C18 C23 C26 178.0(3) . . . . ?
C17 C18 C23 C26 -3.1(5) . . . . ?
C5 N3 C27 C28 -176.7(3) . . . . ?
Cu1 N3 C27 C28 -3.3(5) . . . . ?
N3 C27 C28 C29 121.1(4) . . . . ?
N3 C27 C28 C33 -62.0(5) . . . . ?
C33 C28 C29 C30 1.5(5) . . . . ?
C27 C28 C29 C30 178.4(3) . . . . ?
C33 C28 C29 C34 -178.1(3) . . . . ?
C27 C28 C29 C34 -1.1(5) . . . . ?
C28 C29 C30 C31 -1.7(5) . . . . ?
C34 C29 C30 C31 177.8(3) . . . . ?
C29 C30 C31 C32 1.2(5) . . . . ?
C29 C30 C31 C35 -177.8(3) . . . . ?
C30 C31 C32 C33 -0.5(5) . . . . ?
C35 C31 C32 C33 178.5(3) . . . . ?
C31 C32 C33 C28 0.2(5) . . . . ?
C31 C32 C33 C36 -177.4(3) . . . . ?
C29 C28 C33 C32 -0.8(5) . . . . ?
C27 C28 C33 C32 -177.5(3) . . . . ?
C29 C28 C33 C36 176.8(3) . . . . ?
C27 C28 C33 C36 0.0(5) . . . . ?
Cu1 N4 C37 C38 -66(16) . . . . ?
